data_1545989
loop_
_publ_author_name
'Zhu, Kelong'
'Baggi, Giorgio'
'Vukotic, V. Nicholas'
'Loeb, Stephen J.'

_publ_section_title
;
 Reversible mechanical protection: building a 3D &#x201C;suit&#x201D;
 around a T-shaped benzimidazole axle
;
_journal_issue 5
_journal_name_full 'Chem. Sci.'
_journal_page_first 3898
_journal_paper_doi 10.1039/C7SC00790F
_journal_volume 8
_journal_year 2017
_chemical_formula_moiety 'C34 H50 O10, C25 H18 N2, 2(C H4 O)'
_chemical_formula_sum 'C61 H76 N2 O12'
_chemical_formula_weight 1029.23
_space_group_crystal_system monoclinic
_space_group_IT_number 14
_space_group_name_Hall '-P 2yn'
_space_group_name_H-M_alt 'P 1 21/n 1'
_symmetry_space_group_name_Hall '-P 2yn'
_symmetry_space_group_name_H-M 'P 1 21/n 1'
_atom_sites_solution_hydrogens geom
_atom_sites_solution_primary direct
_audit_creation_date 2017-02-16
_audit_creation_method
;
Olex2 1.2
(compiled 2017.01.04 svn.r3372 for OlexSys, GUI svn.r5292)
;
_audit_update_record
;
2017-02-17 deposited with the CCDC.
2017-03-15 downloaded from the CCDC.
;
_cell_angle_alpha 90
_cell_angle_beta 99.8421(10)
_cell_angle_gamma 90
_cell_formula_units_Z 4
_cell_length_a 12.9848(10)
_cell_length_b 19.3820(15)
_cell_length_c 22.2953(17)
_cell_measurement_reflns_used 9906
_cell_measurement_temperature 273(2)
_cell_measurement_theta_max 26.11
_cell_measurement_theta_min 2.24
_cell_volume 5528.5(7)
_computing_cell_refinement 'SAINT v8.37A (Bruker, 2015)'
_computing_data_reduction 'SAINT v8.37A (Bruker, 2015)'
_computing_molecular_graphics 'Olex2 (Dolomanov et al., 2009)'
_computing_publication_material 'Olex2 (Dolomanov et al., 2009)'
_computing_structure_refinement 'ShelXL (Sheldrick, 2015)'
_computing_structure_solution 'ShelXS (Sheldrick, 2008)'
_diffrn_ambient_temperature 273.15
_diffrn_measured_fraction_theta_full 0.999
_diffrn_measured_fraction_theta_max 0.999
_diffrn_measurement_device_type 'Bruker APEX-II CCD'
_diffrn_measurement_method '\f and \w scans'
_diffrn_radiation_type MoK\a
_diffrn_radiation_wavelength 0.71073
_diffrn_reflns_av_R_equivalents 0.0882
_diffrn_reflns_av_unetI/netI 0.0716
_diffrn_reflns_Laue_measured_fraction_full 0.999
_diffrn_reflns_Laue_measured_fraction_max 0.999
_diffrn_reflns_limit_h_max 15
_diffrn_reflns_limit_h_min -15
_diffrn_reflns_limit_k_max 23
_diffrn_reflns_limit_k_min -23
_diffrn_reflns_limit_l_max 26
_diffrn_reflns_limit_l_min -26
_diffrn_reflns_number 51517
_diffrn_reflns_point_group_measured_fraction_full 0.999
_diffrn_reflns_point_group_measured_fraction_max 0.999
_diffrn_reflns_theta_full 25.027
_diffrn_reflns_theta_max 25.027
_diffrn_reflns_theta_min 1.998
_diffrn_standards_number 0
_exptl_absorpt_coefficient_mu 0.085
_exptl_absorpt_correction_T_max 0.7359
_exptl_absorpt_correction_T_min 0.5429
_exptl_absorpt_correction_type empirical
_exptl_absorpt_process_details
;
SADABS-2014/5 (Bruker,2014/5) was used for absorption correction.
wR2(int) was 0.1057 before and 0.0908 after correction.
The Ratio of minimum to maximum transmission is 0.7377.
The \l/2 correction factor is 0.00150.
;
_exptl_crystal_colour colorless
_exptl_crystal_density_diffrn 1.237
_exptl_crystal_description block
_exptl_crystal_F_000 2208
_exptl_crystal_recrystallization_method 'Re-crystallisation from solvent: methanol'
_refine_diff_density_max 0.714
_refine_diff_density_min -0.295
_refine_diff_density_rms 0.048
_refine_ls_extinction_method none
_refine_ls_goodness_of_fit_ref 1.024
_refine_ls_hydrogen_treatment constr
_refine_ls_matrix_type full
_refine_ls_number_parameters 717
_refine_ls_number_reflns 9760
_refine_ls_number_restraints 7
_refine_ls_restrained_S_all 1.025
_refine_ls_R_factor_all 0.0890
_refine_ls_R_factor_gt 0.0561
_refine_ls_shift/su_max 0.000
_refine_ls_shift/su_mean 0.000
_refine_ls_structure_factor_coef Fsqd
_refine_ls_weighting_details 'w=1/[\s^2^(Fo^2^)+(0.0597P)^2^+2.4887P] where P=(Fo^2^+2Fc^2^)/3'
_refine_ls_weighting_scheme calc
_refine_ls_wR_factor_gt 0.1310
_refine_ls_wR_factor_ref 0.1490
_reflns_Friedel_coverage 0.000
_reflns_number_gt 6800
_reflns_number_total 9760
_reflns_threshold_expression 'I > 2\s(I)'
_cod_data_source_file c7sc00790f2.cif
_cod_data_source_block kz86m_0m
_cod_database_code 1545989
_shelx_shelxl_version_number 2016/4
_shelx_space_group_comment
;
The symmetry employed for this shelxl refinement is uniquely defined
by the following loop, which should always be used as a source of
symmetry information in preference to the above space-group names.
They are only intended as comments.
;
_olex2_refinement_description
;
1. Fixed Uiso
 At 1.2 times of:
  All C(H) groups, All C(H,H) groups, All C(H,H,H,H) groups, All N(H) groups
 At 1.5 times of:
  All C(H,H,H) groups, All O(H) groups
2. Same fragment restrains
{O7, O8A, C55A, C56A, C54A, C57} sigma for 1-2: 0.02, 1-3: 0.02
as
{O7, O8, C55, C56, C54, O8A}
3. Others
 Sof(O8A)=Sof(C55A)=Sof(H55C)=Sof(H55D)=Sof(C56A)=Sof(H56C)=Sof(H56D)=
 Sof(C54A)=Sof(H54C)=Sof(H54D)=Sof(H57C)=Sof(H57D)=1-FVAR(1)
 Sof(O8)=Sof(C55)=Sof(H55A)=Sof(H55B)=Sof(C56)=Sof(H56A)=Sof(H56B)=Sof(C54)=
 Sof(H54A)=Sof(H54B)=Sof(H57A)=Sof(H57B)=FVAR(1)
4.a Secondary CH2 refined with riding coordinates:
 C39(H39A,H39B), C53(H53A,H53B), C48(H48A,H48B), C59(H59A,H59B), C52(H52A,
 H52B), C41(H41A,H41B), C47(H47A,H47B), C46(H46A,H46B), C42(H42A,H42B),
 C51(H51A,H51B), C38(H38A,H38B), C40(H40A,H40B), C50(H50A,H50B), C58(H58A,H58B),
  C49(H49A,H49B), C45(H45A,H45B), C43(H43A,H43B), C44(H44A,H44B), C55(H55A,
 H55B), C56(H56A,H56B), C54(H54A,H54B), C55A(H55C,H55D), C56A(H56C,H56D),
 C54A(H54C,H54D), C57(H57A,H57B), C57(H57C,H57D)
4.b Aromatic/amide H refined with riding coordinates:
 C35(H35), C33(H33), C37(H37), C29(H29), C27(H27), C31(H31), C15(H15),
 C25(H25), C22(H22), C7(H7), C19(H19), C10(H10), C24(H24), C11(H11), C3(H3),
 C23(H23), C16(H16), C21(H21), C18(H18), C4(H4), C17(H17), C5(H5), C6(H6),
 N1(H1)
4.c Idealised Me refined as rotating group:
 C1S(H1SA,H1SB,H1SC), C2S(H2SA,H2SB,H2SC)
4.d Idealised tetrahedral OH refined as rotating group:
 O1S(H1S), O2S(H2S)
;
_olex2_submission_special_instructions 'No special instructions were received'

loop_
_space_group_symop_operation_xyz
'x, y, z'
'-x+1/2, y+1/2, -z+1/2'
'-x, -y, -z'
'x-1/2, -y-1/2, z-1/2'

loop_
_atom_site_label
_atom_site_type_symbol
_atom_site_fract_x
_atom_site_fract_y
_atom_site_fract_z
_atom_site_U_iso_or_equiv
_atom_site_adp_type
_atom_site_occupancy
_atom_site_site_symmetry_order
_atom_site_calc_flag
_atom_site_refinement_flags_posn
_atom_site_refinement_flags_occupancy
_atom_site_disorder_assembly
_atom_site_disorder_group
C35 C 0.64723(19) 0.93630(12) 0.09422(11) 0.0287(6) Uani 1 1 d . . . .
H35 H 0.643152 0.953650 0.132639 0.034 Uiso 1 1 calc R . . .
C36 C 0.74277(19) 0.91936(12) 0.07910(11) 0.0289(6) Uani 1 1 d . . . .
C28 C 0.49660(19) 0.62169(13) 0.19198(11) 0.0315(6) Uani 1 1 d . . . .
C34 C 0.55679(19) 0.92709(12) 0.05117(11) 0.0290(6) Uani 1 1 d . . . .
C33 C 0.56210(19) 0.90235(12) -0.00645(11) 0.0298(6) Uani 1 1 d . . . .
H33 H 0.501325 0.895815 -0.034675 0.036 Uiso 1 1 calc R . . .
C37 C 0.7493(2) 0.89573(12) 0.02067(11) 0.0314(6) Uani 1 1 d . . . .
H37 H 0.814103 0.885668 0.010346 0.038 Uiso 1 1 calc R . . .
C29 C 0.58203(19) 0.63519(12) 0.23623(11) 0.0322(6) Uani 1 1 d . . . .
H29 H 0.576725 0.665741 0.267721 0.039 Uiso 1 1 calc R . . .
C27 C 0.5051(2) 0.57504(13) 0.14547(11) 0.0346(6) Uani 1 1 d . . . .
H27 H 0.447375 0.566306 0.115515 0.042 Uiso 1 1 calc R . . .
C39 C 0.6933(2) 0.44093(13) 0.02253(12) 0.0370(6) Uani 1 1 d . . . .
H39A H 0.628123 0.441350 -0.006205 0.044 Uiso 1 1 calc R . . .
H39B H 0.701060 0.395864 0.041688 0.044 Uiso 1 1 calc R . . .
C32 C 0.65910(19) 0.88734(12) -0.02181(11) 0.0301(6) Uani 1 1 d . . . .
C31 C 0.6852(2) 0.55565(13) 0.18775(12) 0.0379(6) Uani 1 1 d . . . .
H31 H 0.748549 0.533683 0.186784 0.045 Uiso 1 1 calc R . . .
C53 C 0.36902(18) 0.92559(13) 0.03314(12) 0.0330(6) Uani 1 1 d . . . .
H53A H 0.372889 0.878953 0.017901 0.040 Uiso 1 1 calc R . . .
H53B H 0.355261 0.956733 -0.001358 0.040 Uiso 1 1 calc R . . .
C26 C 0.5984(2) 0.54167(13) 0.14353(12) 0.0347(6) Uani 1 1 d . . . .
C48 C 0.3847(2) 0.69273(14) 0.24123(11) 0.0366(6) Uani 1 1 d . . . .
H48A H 0.428576 0.733531 0.244302 0.044 Uiso 1 1 calc R . . .
H48B H 0.402762 0.666308 0.278495 0.044 Uiso 1 1 calc R . . .
C59 C 0.8323(2) 0.94028(15) 0.18059(12) 0.0389(6) Uani 1 1 d . . . .
H59A H 0.784622 0.909731 0.196768 0.047 Uiso 1 1 calc R . . .
H59B H 0.807513 0.987254 0.182875 0.047 Uiso 1 1 calc R . . .
C52 C 0.28389(19) 0.93068(13) 0.07000(12) 0.0360(6) Uani 1 1 d . . . .
H52A H 0.283574 0.976382 0.087701 0.043 Uiso 1 1 calc R . . .
H52B H 0.216729 0.923064 0.044238 0.043 Uiso 1 1 calc R . . .
C41 C 0.7748(2) 0.52220(14) -0.04423(13) 0.0451(7) Uani 1 1 d . . . .
H41A H 0.709249 0.522433 -0.072652 0.054 Uiso 1 1 calc R . . .
H41B H 0.770950 0.558642 -0.014870 0.054 Uiso 1 1 calc R . . .
C47 C 0.6625(2) 0.86402(14) -0.08645(12) 0.0377(6) Uani 1 1 d . . . .
H47A H 0.607577 0.830327 -0.098326 0.045 Uiso 1 1 calc R . . .
H47B H 0.647809 0.903371 -0.113439 0.045 Uiso 1 1 calc R . . .
C30 C 0.6759(2) 0.60262(13) 0.23316(12) 0.0355(6) Uani 1 1 d . . . .
C46 C 0.7719(2) 0.76447(13) -0.07547(13) 0.0373(6) Uani 1 1 d . . . .
H46A H 0.721732 0.735652 -0.101358 0.045 Uiso 1 1 calc R . . .
H46B H 0.759444 0.760196 -0.033958 0.045 Uiso 1 1 calc R . . .
C42 C 0.8615(2) 0.53980(15) -0.07905(13) 0.0468(7) Uani 1 1 d . . . .
H42A H 0.860146 0.507331 -0.112278 0.056 Uiso 1 1 calc R . . .
H42B H 0.928281 0.535058 -0.052225 0.056 Uiso 1 1 calc R . . .
C51 C 0.2166(2) 0.87673(14) 0.14985(14) 0.0419(7) Uani 1 1 d . . . .
H51A H 0.154532 0.859980 0.123335 0.050 Uiso 1 1 calc R . . .
H51B H 0.201772 0.922570 0.163618 0.050 Uiso 1 1 calc R . . .
C38 C 0.6021(2) 0.48635(14) 0.09626(13) 0.0421(7) Uani 1 1 d . . . .
H38A H 0.603108 0.441413 0.115506 0.051 Uiso 1 1 calc R . . .
H38B H 0.539394 0.489123 0.065673 0.051 Uiso 1 1 calc R . . .
C40 C 0.7835(2) 0.45408(13) -0.01070(13) 0.0426(7) Uani 1 1 d . . . .
H40A H 0.786632 0.417065 -0.039618 0.051 Uiso 1 1 calc R . . .
H40B H 0.848207 0.453431 0.018412 0.051 Uiso 1 1 calc R . . .
C50 C 0.2425(2) 0.82996(14) 0.20327(12) 0.0394(7) Uani 1 1 d . . . .
H50A H 0.309938 0.842495 0.226611 0.047 Uiso 1 1 calc R . . .
H50B H 0.190402 0.834774 0.229415 0.047 Uiso 1 1 calc R . . .
C58 C 0.9402(2) 0.93353(15) 0.21717(13) 0.0455(7) Uani 1 1 d . . . .
H58A H 0.988054 0.960328 0.197490 0.055 Uiso 1 1 calc R . . .
H58B H 0.940290 0.953507 0.257070 0.055 Uiso 1 1 calc R . . .
C49 C 0.2717(2) 0.71297(15) 0.23182(12) 0.0396(7) Uani 1 1 d . . . .
H49A H 0.228898 0.671986 0.223088 0.048 Uiso 1 1 calc R . . .
H49B H 0.256195 0.733162 0.269077 0.048 Uiso 1 1 calc R . . .
C45 C 0.8808(2) 0.74147(14) -0.07917(14) 0.0436(7) Uani 1 1 d . . . .
H45A H 0.929995 0.771024 -0.053414 0.052 Uiso 1 1 calc R . . .
H45B H 0.892560 0.746988 -0.120710 0.052 Uiso 1 1 calc R . . .
C43 C 0.8515(2) 0.61346(14) -0.10481(13) 0.0461(7) Uani 1 1 d . . . .
H43A H 0.883606 0.615370 -0.141000 0.055 Uiso 1 1 calc R . . .
H43B H 0.778043 0.624613 -0.116742 0.055 Uiso 1 1 calc R . . .
C44 C 0.9022(2) 0.66678(15) -0.05985(13) 0.0449(7) Uani 1 1 d . . . .
H44A H 0.977131 0.659324 -0.052783 0.054 Uiso 1 1 calc R . . .
H44B H 0.878106 0.659515 -0.021468 0.054 Uiso 1 1 calc R . . .
O6 O 0.46560(12) 0.94363(8) 0.07132(7) 0.0314(4) Uani 1 1 d . . . .
O5 O 0.30078(12) 0.88000(8) 0.11706(8) 0.0332(4) Uani 1 1 d . . . .
O2 O 0.75959(14) 0.83452(9) -0.09471(8) 0.0382(4) Uani 1 1 d . . . .
O4 O 0.24524(14) 0.76090(9) 0.18347(8) 0.0383(4) Uani 1 1 d . . . .
O10 O 0.83590(12) 0.92262(9) 0.11861(8) 0.0339(4) Uani 1 1 d . . . .
O1 O 0.69063(13) 0.49279(8) 0.06770(8) 0.0363(4) Uani 1 1 d . . . .
O3 O 0.40045(13) 0.65180(9) 0.18987(8) 0.0373(4) Uani 1 1 d . . . .
O9 O 0.97864(13) 0.86488(10) 0.22488(8) 0.0426(5) Uani 1 1 d . . . .
O7 O 0.75424(14) 0.61955(10) 0.28073(10) 0.0550(6) Uani 1 1 d D . . .
O8 O 0.9411(13) 0.7108(4) 0.3075(6) 0.040(2) Uani 0.575(9) 1 d D P A 1
C55 C 0.9196(4) 0.6556(3) 0.2643(3) 0.0464(18) Uani 0.575(9) 1 d D P A 1
H55A H 0.984873 0.637803 0.254910 0.056 Uiso 0.575(9) 1 calc R P A 1
H55B H 0.878714 0.673081 0.226847 0.056 Uiso 0.575(9) 1 calc R P A 1
C56 C 0.9935(8) 0.7670(5) 0.2854(5) 0.041(2) Uani 0.575(9) 1 d D P A 1
H56A H 1.031181 0.750425 0.254283 0.049 Uiso 0.575(9) 1 calc R P A 1
H56B H 1.044308 0.785446 0.318482 0.049 Uiso 0.575(9) 1 calc R P A 1
C54 C 0.8613(5) 0.5989(3) 0.2886(3) 0.0399(18) Uani 0.575(9) 1 d D P A 1
H54A H 0.868123 0.556433 0.266573 0.048 Uiso 0.575(9) 1 calc R P A 1
H54B H 0.888594 0.591312 0.331322 0.048 Uiso 0.575(9) 1 calc R P A 1
O8A O 0.9246(19) 0.7135(7) 0.3144(9) 0.048(5) Uani 0.425(9) 1 d D P A 2
C55A C 0.9352(5) 0.6406(4) 0.3102(4) 0.045(2) Uani 0.425(9) 1 d D P A 2
H55C H 0.924999 0.619459 0.348191 0.054 Uiso 0.425(9) 1 calc R P A 2
H55D H 1.005367 0.629538 0.303719 0.054 Uiso 0.425(9) 1 calc R P A 2
C56A C 0.9678(16) 0.7516(8) 0.2706(8) 0.088(6) Uani 0.425(9) 1 d D P A 2
H56C H 0.955843 0.726524 0.232350 0.106 Uiso 0.425(9) 1 calc R P A 2
H56D H 1.042740 0.755095 0.283817 0.106 Uiso 0.425(9) 1 calc R P A 2
C54A C 0.8573(6) 0.6116(5) 0.2589(4) 0.041(3) Uani 0.425(9) 1 d D P A 2
H54C H 0.871868 0.563520 0.251865 0.049 Uiso 0.425(9) 1 calc R P A 2
H54D H 0.857710 0.637397 0.221682 0.049 Uiso 0.425(9) 1 calc R P A 2
C57 C 0.9237(2) 0.82192(17) 0.26015(14) 0.0521(8) Uani 1 1 d D . . .
H57A H 0.862160 0.802799 0.234835 0.063 Uiso 0.575(9) 1 calc R P A 1
H57B H 0.901605 0.848394 0.292614 0.063 Uiso 0.575(9) 1 calc R P A 1
H57C H 0.851686 0.818201 0.239825 0.063 Uiso 0.425(9) 1 calc R P A 2
H57D H 0.923601 0.843765 0.299280 0.063 Uiso 0.425(9) 1 calc R P A 2
C13 C 0.63505(17) 0.73952(11) 0.11058(10) 0.0223(5) Uani 1 1 d . . . .
C1 C 0.58024(17) 0.80689(11) 0.17436(10) 0.0233(5) Uani 1 1 d . . . .
C12 C 0.69590(17) 0.69773(11) 0.07866(10) 0.0243(5) Uani 1 1 d . . . .
C14 C 0.36888(18) 0.74200(11) 0.00390(10) 0.0247(5) Uani 1 1 d . . . .
C15 C 0.28524(18) 0.74039(12) 0.03558(11) 0.0304(6) Uani 1 1 d . . . .
H15 H 0.296134 0.727226 0.076289 0.036 Uiso 1 1 calc R . . .
C25 C 0.85599(19) 0.62361(12) 0.09673(11) 0.0301(6) Uani 1 1 d . . . .
H25 H 0.813909 0.584650 0.089390 0.036 Uiso 1 1 calc R . . .
C22 C 0.98289(19) 0.73781(14) 0.12006(11) 0.0349(6) Uani 1 1 d . . . .
H22 H 1.025701 0.776338 0.128182 0.042 Uiso 1 1 calc R . . .
C7 C 0.64410(19) 0.83534(13) 0.28192(11) 0.0330(6) Uani 1 1 d . . . .
H7 H 0.687971 0.797186 0.283906 0.040 Uiso 1 1 calc R . . .
C19 C 0.34971(19) 0.76191(12) -0.05706(11) 0.0294(6) Uani 1 1 d . . . .
H19 H 0.404606 0.762553 -0.078931 0.035 Uiso 1 1 calc R . . .
C9 C 0.47720(18) 0.72406(11) 0.03258(10) 0.0240(5) Uani 1 1 d . . . .
C8 C 0.52853(17) 0.75135(11) 0.08795(10) 0.0220(5) Uani 1 1 d . . . .
C10 C 0.53834(18) 0.68180(12) 0.00306(11) 0.0278(5) Uani 1 1 d . . . .
H10 H 0.507952 0.661345 -0.033425 0.033 Uiso 1 1 calc R . . .
C24 C 0.9635(2) 0.61666(13) 0.10758(12) 0.0356(6) Uani 1 1 d . . . .
H24 H 0.993126 0.573012 0.107333 0.043 Uiso 1 1 calc R . . .
C11 C 0.64300(19) 0.66846(12) 0.02534(11) 0.0289(6) Uani 1 1 d . . . .
H11 H 0.679140 0.638685 0.003640 0.035 Uiso 1 1 calc R . . .
C2 C 0.57698(17) 0.85049(12) 0.22795(10) 0.0257(5) Uani 1 1 d . . . .
C3 C 0.51154(19) 0.90754(12) 0.22588(11) 0.0293(6) Uani 1 1 d . . . .
H3 H 0.465867 0.918071 0.190204 0.035 Uiso 1 1 calc R . . .
C20 C 0.81025(18) 0.68874(12) 0.09674(10) 0.0253(5) Uani 1 1 d . . . .
C23 C 1.0271(2) 0.67361(14) 0.11872(12) 0.0369(6) Uani 1 1 d . . . .
H23 H 1.099354 0.668654 0.125297 0.044 Uiso 1 1 calc R . . .
C16 C 0.1860(2) 0.75833(15) 0.00659(13) 0.0410(7) Uani 1 1 d . . . .
H16 H 0.130370 0.756561 0.027825 0.049 Uiso 1 1 calc R . . .
C21 C 0.87575(19) 0.74587(12) 0.10951(11) 0.0299(6) Uani 1 1 d . . . .
H21 H 0.846979 0.789661 0.110915 0.036 Uiso 1 1 calc R . . .
C18 C 0.2512(2) 0.78064(14) -0.08553(12) 0.0398(7) Uani 1 1 d . . . .
H18 H 0.239999 0.794457 -0.126068 0.048 Uiso 1 1 calc R . . .
C4 C 0.5143(2) 0.94867(13) 0.27690(12) 0.0356(6) Uani 1 1 d . . . .
H4 H 0.470344 0.986743 0.275352 0.043 Uiso 1 1 calc R . . .
C17 C 0.1690(2) 0.77880(15) -0.05348(13) 0.0447(7) Uani 1 1 d . . . .
H17 H 0.102235 0.791373 -0.072461 0.054 Uiso 1 1 calc R . . .
C5 C 0.5815(2) 0.93364(14) 0.32975(12) 0.0410(7) Uani 1 1 d . . . .
H5 H 0.583635 0.961871 0.363663 0.049 Uiso 1 1 calc R . . .
C6 C 0.6460(2) 0.87669(15) 0.33265(12) 0.0421(7) Uani 1 1 d . . . .
H6 H 0.690629 0.866125 0.368693 0.051 Uiso 1 1 calc R . . .
N1 N 0.49601(14) 0.79484(9) 0.12987(8) 0.0221(4) Uani 1 1 d . . . .
H1 H 0.434129 0.811337 0.128315 0.026 Uiso 1 1 calc R . . .
N2 N 0.66542(14) 0.77434(9) 0.16488(8) 0.0240(4) Uani 1 1 d . . . .
C1S C 0.9782(3) 0.9505(2) -0.0800(2) 0.0917(14) Uani 1 1 d . . . .
H1SA H 1.008577 0.991265 -0.094103 0.138 Uiso 1 1 calc GR . . .
H1SB H 1.032092 0.917152 -0.067047 0.138 Uiso 1 1 calc GR . . .
H1SC H 0.944150 0.962133 -0.046333 0.138 Uiso 1 1 calc GR . . .
O1S O 0.9056(2) 0.92299(16) -0.12679(11) 0.0885(9) Uani 1 1 d . . . .
H1S H 0.866869 0.896434 -0.112600 0.133 Uiso 1 1 calc GR . . .
C2S C 0.7754(4) 0.9878(2) -0.26900(18) 0.0908(13) Uani 1 1 d . . . .
H2SA H 0.752194 0.959027 -0.303699 0.136 Uiso 1 1 calc GR . . .
H2SB H 0.850443 0.989218 -0.261106 0.136 Uiso 1 1 calc GR . . .
H2SC H 0.748569 1.033666 -0.277050 0.136 Uiso 1 1 calc GR . . .
O2S O 0.7393(2) 0.96113(18) -0.21842(15) 0.1041(10) Uani 1 1 d . . . .
H2S H 0.789225 0.951732 -0.191862 0.156 Uiso 1 1 calc GR . . .

loop_
_atom_site_aniso_label
_atom_site_aniso_U_11
_atom_site_aniso_U_22
_atom_site_aniso_U_33
_atom_site_aniso_U_23
_atom_site_aniso_U_13
_atom_site_aniso_U_12
C35 0.0358(14) 0.0208(12) 0.0297(14) 0.0027(10) 0.0061(11) -0.0018(10)
C36 0.0327(14) 0.0215(12) 0.0321(14) 0.0032(10) 0.0041(11) -0.0053(10)
C28 0.0308(14) 0.0323(14) 0.0325(14) 0.0083(11) 0.0087(11) -0.0002(11)
C34 0.0315(14) 0.0187(12) 0.0375(15) 0.0073(11) 0.0080(11) -0.0025(10)
C33 0.0326(14) 0.0234(13) 0.0320(14) 0.0026(10) 0.0012(11) -0.0041(10)
C37 0.0336(14) 0.0248(13) 0.0368(15) 0.0039(11) 0.0087(12) 0.0000(11)
C29 0.0373(15) 0.0281(13) 0.0332(14) 0.0010(11) 0.0121(12) 0.0003(11)
C27 0.0371(15) 0.0364(15) 0.0305(14) 0.0048(12) 0.0062(12) -0.0037(12)
C39 0.0495(17) 0.0296(14) 0.0307(14) -0.0055(11) 0.0030(12) 0.0000(12)
C32 0.0366(15) 0.0190(12) 0.0343(14) 0.0022(10) 0.0049(12) -0.0028(10)
C31 0.0358(15) 0.0299(14) 0.0509(17) -0.0025(13) 0.0157(13) -0.0006(11)
C53 0.0311(14) 0.0258(13) 0.0399(15) 0.0053(11) -0.0006(12) -0.0025(11)
C26 0.0430(16) 0.0298(14) 0.0343(15) 0.0034(11) 0.0147(12) -0.0075(12)
C48 0.0387(15) 0.0429(16) 0.0297(14) 0.0037(12) 0.0097(12) 0.0041(12)
C59 0.0386(16) 0.0426(16) 0.0345(15) -0.0099(12) 0.0035(12) -0.0004(12)
C52 0.0308(14) 0.0272(14) 0.0482(17) 0.0051(12) 0.0019(12) 0.0010(11)
C41 0.0483(18) 0.0374(16) 0.0521(18) 0.0001(13) 0.0157(14) 0.0105(13)
C47 0.0396(16) 0.0348(15) 0.0381(15) -0.0015(12) 0.0052(12) -0.0006(12)
C30 0.0320(15) 0.0313(14) 0.0431(16) -0.0029(12) 0.0061(12) -0.0053(11)
C46 0.0404(16) 0.0300(14) 0.0432(16) -0.0014(12) 0.0121(13) -0.0059(12)
C42 0.0513(18) 0.0460(17) 0.0460(17) -0.0025(14) 0.0168(14) 0.0119(14)
C51 0.0313(15) 0.0314(15) 0.067(2) -0.0006(14) 0.0211(14) 0.0034(11)
C38 0.0476(17) 0.0353(15) 0.0459(17) -0.0068(13) 0.0153(14) -0.0081(13)
C40 0.0537(18) 0.0324(15) 0.0417(17) -0.0068(12) 0.0084(14) 0.0108(13)
C50 0.0393(15) 0.0407(16) 0.0430(16) -0.0069(13) 0.0206(13) -0.0065(12)
C58 0.0421(17) 0.0481(18) 0.0439(17) -0.0110(14) 0.0009(13) -0.0022(13)
C49 0.0384(16) 0.0454(16) 0.0366(15) 0.0075(13) 0.0110(12) 0.0063(13)
C45 0.0363(16) 0.0462(17) 0.0499(18) -0.0017(14) 0.0114(13) -0.0033(13)
C43 0.0533(18) 0.0480(18) 0.0405(16) 0.0006(14) 0.0179(14) 0.0128(14)
C44 0.0374(16) 0.0513(18) 0.0477(17) 0.0003(14) 0.0119(13) 0.0030(13)
O6 0.0287(9) 0.0285(9) 0.0368(10) 0.0027(8) 0.0049(8) -0.0012(7)
O5 0.0259(9) 0.0338(10) 0.0412(10) 0.0049(8) 0.0098(8) 0.0033(7)
O2 0.0417(11) 0.0339(10) 0.0416(11) -0.0005(8) 0.0147(8) -0.0043(8)
O4 0.0443(11) 0.0350(10) 0.0348(10) 0.0021(8) 0.0045(8) 0.0084(8)
O10 0.0290(9) 0.0389(10) 0.0332(10) -0.0031(8) 0.0037(8) -0.0044(8)
O1 0.0438(11) 0.0293(10) 0.0378(10) -0.0090(8) 0.0127(8) -0.0053(8)
O3 0.0353(10) 0.0424(11) 0.0341(10) -0.0008(8) 0.0060(8) 0.0050(8)
O9 0.0312(10) 0.0562(13) 0.0404(11) -0.0013(9) 0.0058(8) 0.0017(9)
O7 0.0305(11) 0.0567(13) 0.0742(15) -0.0257(11) -0.0010(10) 0.0040(9)
O8 0.036(4) 0.054(4) 0.029(4) 0.003(3) 0.004(4) 0.000(3)
C55 0.045(3) 0.053(4) 0.042(4) -0.004(3) 0.009(3) -0.001(3)
C56 0.020(3) 0.057(4) 0.043(5) 0.015(4) -0.004(3) -0.002(3)
C54 0.036(3) 0.041(3) 0.041(4) 0.009(3) 0.001(3) 0.006(2)
O8A 0.048(8) 0.066(7) 0.035(5) -0.019(4) 0.018(4) -0.020(5)
C55A 0.037(4) 0.066(6) 0.027(5) -0.003(4) -0.007(3) 0.007(4)
C56A 0.118(18) 0.099(12) 0.057(9) 0.003(8) 0.044(10) 0.008(9)
C54A 0.031(4) 0.047(6) 0.040(6) -0.003(5) -0.005(4) 0.015(4)
C57 0.0428(18) 0.064(2) 0.0531(19) -0.0065(16) 0.0175(15) 0.0007(15)
C13 0.0276(13) 0.0172(11) 0.0228(12) 0.0014(9) 0.0058(10) -0.0027(9)
C1 0.0263(13) 0.0223(12) 0.0216(12) 0.0026(10) 0.0053(10) -0.0033(10)
C12 0.0265(13) 0.0185(12) 0.0287(13) 0.0016(10) 0.0071(10) -0.0010(9)
C14 0.0276(13) 0.0210(12) 0.0250(12) -0.0038(10) 0.0032(10) -0.0053(10)
C15 0.0320(14) 0.0315(14) 0.0285(13) -0.0039(11) 0.0073(11) -0.0058(11)
C25 0.0297(14) 0.0254(13) 0.0362(14) -0.0008(11) 0.0084(11) -0.0005(10)
C22 0.0296(14) 0.0401(16) 0.0349(15) -0.0035(12) 0.0056(11) -0.0109(12)
C7 0.0323(14) 0.0374(15) 0.0286(14) -0.0045(11) 0.0032(11) -0.0006(11)
C19 0.0293(14) 0.0342(14) 0.0252(13) -0.0008(11) 0.0057(11) -0.0065(11)
C9 0.0283(13) 0.0197(12) 0.0244(13) 0.0017(10) 0.0053(10) -0.0032(10)
C8 0.0268(12) 0.0176(11) 0.0224(12) 0.0014(9) 0.0066(10) -0.0012(9)
C10 0.0297(14) 0.0273(13) 0.0260(13) -0.0067(10) 0.0033(10) -0.0047(10)
C24 0.0350(15) 0.0306(14) 0.0430(16) 0.0018(12) 0.0113(12) 0.0073(11)
C11 0.0360(15) 0.0218(12) 0.0309(14) -0.0054(10) 0.0110(11) 0.0014(10)
C2 0.0257(13) 0.0271(13) 0.0255(13) -0.0046(10) 0.0079(10) -0.0079(10)
C3 0.0285(13) 0.0293(13) 0.0319(14) -0.0022(11) 0.0096(11) -0.0029(10)
C20 0.0296(13) 0.0244(12) 0.0229(12) 0.0007(10) 0.0075(10) 0.0020(10)
C23 0.0251(14) 0.0495(17) 0.0364(15) 0.0021(13) 0.0063(11) 0.0008(12)
C16 0.0260(14) 0.0540(18) 0.0447(17) -0.0054(14) 0.0106(12) -0.0061(12)
C21 0.0332(14) 0.0249(13) 0.0326(14) -0.0012(11) 0.0082(11) -0.0024(10)
C18 0.0373(16) 0.0502(17) 0.0300(14) 0.0011(13) 0.0001(12) -0.0056(13)
C4 0.0388(15) 0.0302(14) 0.0419(16) -0.0103(12) 0.0187(13) -0.0059(11)
C17 0.0251(14) 0.0613(19) 0.0444(17) -0.0008(14) -0.0034(12) 0.0013(13)
C5 0.0452(17) 0.0476(17) 0.0334(15) -0.0181(13) 0.0157(13) -0.0113(14)
C6 0.0453(17) 0.0527(18) 0.0270(15) -0.0082(13) 0.0024(12) -0.0058(14)
N1 0.0202(10) 0.0231(10) 0.0234(10) -0.0018(8) 0.0053(8) 0.0012(8)
N2 0.0258(11) 0.0231(10) 0.0231(10) -0.0007(8) 0.0041(8) -0.0019(8)
C1S 0.085(3) 0.082(3) 0.102(3) 0.013(2) -0.003(2) -0.037(2)
O1S 0.105(2) 0.101(2) 0.0607(16) 0.0093(15) 0.0183(15) -0.0524(17)
C2S 0.112(3) 0.090(3) 0.065(3) -0.004(2) -0.001(2) 0.028(3)
O2S 0.121(3) 0.091(2) 0.105(3) -0.002(2) 0.032(2) 0.012(2)

loop_
_atom_type_symbol
_atom_type_description
_atom_type_scat_dispersion_real
_atom_type_scat_dispersion_imag
_atom_type_scat_source
C C 0.0033 0.0016 'International Tables Vol C Tables 4.2.6.8 and 6.1.1.4'
H H 0.0000 0.0000 'International Tables Vol C Tables 4.2.6.8 and 6.1.1.4'
N N 0.0061 0.0033 'International Tables Vol C Tables 4.2.6.8 and 6.1.1.4'
O O 0.0106 0.0060 'International Tables Vol C Tables 4.2.6.8 and 6.1.1.4'

loop_
_geom_angle_atom_site_label_1
_geom_angle_atom_site_label_2
_geom_angle_atom_site_label_3
_geom_angle
C36 C35 C34 119.2(2)
C55Ab C54Ab O7 103.7(6)
C56Ab O8Ab C55A 114.7(14)
O8Ab C55Ab C54A 111.1(10)
O8Ab C56Ab C57 113.6(16)
C35 C36 C37 120.4(2)
O10 C36 C35 124.3(2)
O10 C36 C37 115.3(2)
C29 C28 C27 120.0(2)
O3 C28 C29 124.1(2)
O3 C28 C27 115.9(2)
C33 C34 C35 120.9(2)
O6 C34 C35 114.6(2)
O6 C34 C33 124.5(2)
C34 C33 C32 119.4(2)
C32 C37 C36 119.8(2)
C28 C29 C30 119.1(2)
C26 C27 C28 120.5(2)
O1 C39 C40 110.0(2)
C33 C32 C47 118.1(2)
C37 C32 C33 120.2(2)
C37 C32 C47 121.7(2)
C30 C31 C26 119.1(2)
O6 C53 C52 108.2(2)
C27 C26 C31 119.7(2)
C27 C26 C38 119.1(2)
C31 C26 C38 121.0(2)
O3 C48 C49 107.6(2)
O10 C59 C58 108.8(2)
O5 C52 C53 109.0(2)
C42 C41 C40 116.8(2)
O2 C47 C32 114.3(2)
C31 C30 C29 121.6(2)
O7 C30 C29 113.2(2)
O7 C30 C31 125.1(2)
O2 C46 C45 109.0(2)
C41 C42 C43 112.3(2)
O5 C51 C50 110.6(2)
O1 C38 C26 112.2(2)
C39 C40 C41 113.0(2)
O4 C50 C51 110.0(2)
O9 C58 C59 115.0(2)
O4 C49 C48 112.4(2)
C46 C45 C44 113.3(2)
C44 C43 C42 112.9(2)
C43 C44 C45 115.2(2)
C34 O6 C53 117.65(19)
C51 O5 C52 112.03(18)
C47 O2 C46 113.58(19)
C50 O4 C49 113.5(2)
C36 O10 C59 117.44(19)
C38 O1 C39 112.06(19)
C28 O3 C48 117.40(19)
C57 O9 C58 114.7(2)
C30 O7 C54 127.0(4)
C30 O7 C54A 107.9(4)
C56A O8A C55 113.0(9)
O8A C55A C54 111.0(7)
O8A C56A C57 113.3(9)
O7 C54A C55 107.1(5)
O9 C57 C56 107.9(5)
O9 C57 C56A 114.2(8)
C12 C13 C8 121.0(2)
N2 C13 C12 128.5(2)
N2 C13 C8 110.48(19)
N1 C1 C2 123.9(2)
N2 C1 C2 123.1(2)
N2 C1 N1 112.99(19)
C13 C12 C20 123.6(2)
C11 C12 C13 115.5(2)
C11 C12 C20 120.7(2)
C15 C14 C19 118.4(2)
C15 C14 C9 122.7(2)
C19 C14 C9 118.9(2)
C16 C15 C14 120.1(2)
C24 C25 C20 120.4(2)
C23 C22 C21 120.8(2)
C6 C7 C2 120.4(2)
C18 C19 C14 121.3(2)
C8 C9 C14 124.3(2)
C10 C9 C14 120.8(2)
C10 C9 C8 114.7(2)
C9 C8 C13 123.0(2)
N1 C8 C13 104.64(18)
N1 C8 C9 132.3(2)
C9 C10 C11 123.1(2)
C23 C24 C25 120.7(2)
C12 C11 C10 122.7(2)
C7 C2 C1 118.7(2)
C3 C2 C1 122.2(2)
C3 C2 C7 119.0(2)
C4 C3 C2 120.1(2)
C25 C20 C12 120.9(2)
C25 C20 C21 118.2(2)
C21 C20 C12 120.7(2)
C22 C23 C24 119.4(2)
C17 C16 C15 120.6(2)
C22 C21 C20 120.4(2)
C19 C18 C17 119.6(2)
C5 C4 C3 120.4(2)
C16 C17 C18 120.0(3)
C4 C5 C6 120.1(2)
C5 C6 C7 120.0(3)
C1 N1 C8 107.30(18)
C1 N2 C13 104.58(18)

loop_
_geom_bond_atom_site_label_1
_geom_bond_atom_site_label_2
_geom_bond_distance
C35 C36 1.380(3)
C35 C34 1.395(3)
O8Ab C55A 1.425(13)
O8Ab C56A 1.414(14)
C55Ab C54A 1.500(10)
C56Ab C57 1.482(17)
C36 C37 1.397(3)
C36 O10 1.370(3)
C28 C29 1.378(3)
C28 C27 1.394(4)
C28 O3 1.372(3)
C34 C33 1.384(3)
C34 O6 1.374(3)
C33 C32 1.391(3)
C37 C32 1.384(3)
C29 C30 1.385(3)
C27 C26 1.381(4)
C39 C40 1.511(4)
C39 O1 1.427(3)
C32 C47 1.518(3)
C31 C26 1.391(4)
C31 C30 1.382(4)
C53 C52 1.489(3)
C53 O6 1.433(3)
C26 C38 1.510(4)
C48 C49 1.499(3)
C48 O3 1.436(3)
C59 C58 1.502(4)
C59 O10 1.432(3)
C52 O5 1.427(3)
C41 C42 1.512(4)
C41 C40 1.512(4)
C47 O2 1.424(3)
C30 O7 1.378(3)
C46 C45 1.498(4)
C46 O2 1.425(3)
C42 C43 1.536(4)
C51 C50 1.489(4)
C51 O5 1.417(3)
C38 O1 1.412(3)
C50 O4 1.412(3)
C58 O9 1.421(3)
C49 O4 1.420(3)
C45 C44 1.522(4)
C43 C44 1.510(4)
O9 C57 1.418(3)
O7 C54 1.428(6)
O7 C54A 1.508(8)
O8A C55 1.434(10)
O8A C56 1.416(9)
C55A C54 1.488(8)
C56A C57 1.447(10)
C13 C12 1.407(3)
C13 C8 1.408(3)
C13 N2 1.383(3)
C1 C2 1.470(3)
C1 N1 1.365(3)
C1 N2 1.321(3)
C12 C11 1.389(3)
C12 C20 1.481(3)
C14 C15 1.393(3)
C14 C19 1.394(3)
C14 C9 1.483(3)
C15 C16 1.383(4)
C25 C24 1.381(3)
C25 C20 1.395(3)
C22 C23 1.373(4)
C22 C21 1.380(3)
C7 C2 1.391(3)
C7 C6 1.383(3)
C19 C18 1.376(3)
C9 C8 1.402(3)
C9 C10 1.383(3)
C8 N1 1.377(3)
C10 C11 1.389(3)
C24 C23 1.375(4)
C2 C3 1.390(3)
C3 C4 1.384(3)
C20 C21 1.396(3)
C16 C17 1.378(4)
C18 C17 1.383(4)
C4 C5 1.372(4)
C5 C6 1.380(4)
C1S O1S 1.388(4)
C2S O2S 1.393(5)
